data_2001737
loop_
_publ_author_name
'Ghosh, R.'
'Lynch, V. M.'
'Simonsen, S. H.'
'Prasad, R. S.'
'Roberts, R. M.'

_publ_contact_author
;
    Prof. S. H. Simonsen
    Department of Chemistry
    University of Texas at Austin
    Austin, TX 78712, USA
;
_publ_section_title
;
 Structure of an overcrowded molecule, benzylideneanthrone, at 193 K
;
_journal_issue 5
_journal_name_full 'Acta Crystallographica Section C'
_journal_page_first 1013
_journal_page_last 1015
_journal_paper_doi 10.1107/S0108270192012356
_journal_volume 49
_journal_year 1993
_chemical_formula_sum 'C21 H14 O'
_chemical_formula_weight 282.34
_chemical_name_systematic Benzylideneanthrone
_space_group_IT_number 14
_symmetry_cell_setting monoclinic
_symmetry_space_group_name_Hall '-P 2ybc'
_symmetry_space_group_name_H-M 'P 1 21/c 1'
_cell_angle_alpha 90
_cell_angle_beta 108.95(2)
_cell_angle_gamma 90
_cell_formula_units_Z 4
_cell_length_a 11.953(3)
_cell_length_b 7.1160(10)
_cell_length_c 17.626(4)
_cell_measurement_reflns_used 32
_cell_measurement_temperature 193
_cell_measurement_theta_max 11.92
_cell_measurement_theta_min 7.93
_cell_volume 1418.0(5)
_computing_cell_refinement 'SHELXTL-Plus (Sheldrick, 1991)'
_computing_data_collection 'SHELXTL-Plus (Sheldrick, 1991)'
_computing_data_reduction 'SHELXTL-Plus (Sheldrick, 1991)'
_computing_molecular_graphics 'SHELXTL-Plus (Sheldrick, 1991)'
_computing_publication_material 'PLATON (Spek, 1990)'
_computing_structure_refinement 'SHELXTL-Plus (Sheldrick, 1991)'
_computing_structure_solution 'SHELXTL-Plus (Sheldrick, 1991)'
_diffrn_ambient_temperature 193
_diffrn_measurement_device 'Nicolet R3 diffractometer'
_diffrn_measurement_method \w-scan
_diffrn_radiation_monochromator graphite
_diffrn_radiation_source 'X-ray tube'
_diffrn_radiation_type MoK\a
_diffrn_radiation_wavelength 0.71073
_diffrn_reflns_av_R_equivalents 0.0216
_diffrn_reflns_av_sigmaI/netI .133
_diffrn_reflns_limit_h_max 16
_diffrn_reflns_limit_h_min -16
_diffrn_reflns_limit_k_max 10
_diffrn_reflns_limit_k_min 0
_diffrn_reflns_limit_l_max 23
_diffrn_reflns_limit_l_min -23
_diffrn_reflns_number 7079
_diffrn_reflns_theta_max 27.5
_diffrn_reflns_theta_min 4.0
_diffrn_standards_decay_% 1.56%
_diffrn_standards_interval_count 96
_diffrn_standards_number 4
_exptl_absorpt_coefficient_mu 0.74
_exptl_crystal_colour Yellow
_exptl_crystal_density_diffrn 1.323
_exptl_crystal_description 'Pentagonal  plate'
_exptl_crystal_F_000 592
_exptl_crystal_size_max 0.31
_exptl_crystal_size_mid 0.31
_exptl_crystal_size_min 0.11
_refine_diff_density_max 0.33
_refine_diff_density_min -0.20
_refine_ls_extinction_coef 0.0010(4)
_refine_ls_extinction_method F^*^=F[1+0.002\cF^2^/sin(2\q)]^-1/4^
_refine_ls_goodness_of_fit_obs 1.18
_refine_ls_hydrogen_treatment refall
_refine_ls_matrix_type full
_refine_ls_number_parameters 256
_refine_ls_R_factor_all 0.1049
_refine_ls_R_factor_obs 0.0541
_refine_ls_shift/esd_max 0.0742
_refine_ls_shift/esd_mean 0.0122
_refine_ls_structure_factor_coef F
_refine_ls_weighting_details 'w = 1/(\s^2^(F)+0.00089F^2^)'
_refine_ls_weighting_scheme calc
_refine_ls_wR_factor_all 0.075
_refine_ls_wR_factor_obs 0.0592
_reflns_number_observed 1866
_reflns_number_total 3280
_reflns_observed_criterion refl_observed_if_F_>_4.0_sigma(I)
_cod_data_source_file hh1020.cif
_cod_data_source_block default
_cod_depositor_comments
;
The following automatic conversions were performed:

'_refine_ls_weighting_scheme' value '1/(\s^2^(F)+0.00089F^2^)' was
changed to 'calc'. New tag '_refine_ls_weighting_details' was
created. The value of the new tag was set to 'w =
1/(\s^2^(F)+0.00089F^2^)'.

Automatic conversion script
Id: cif_fix_values 3143 2015-03-26 13:38:13Z robertas 
;
_cod_original_cell_volume 1417.9(5)
_cod_original_sg_symbol_H-M P21/c
_cod_database_code 2001737

loop_
_symmetry_equiv_pos_as_xyz
+x,+y,+z
-x,-y,-z
-x,1/2+y,1/2-z
+x,1/2-y,1/2+z

loop_
_atom_site_aniso_label
_atom_site_aniso_U_11
_atom_site_aniso_U_22
_atom_site_aniso_U_33
_atom_site_aniso_U_12
_atom_site_aniso_U_13
_atom_site_aniso_U_23
O 0.0318(11) 0.0657(11) 0.053(2) -.0072(10) 0.0229(11) -.0003(13)
C1 0.0246(14) 0.0304(14) 0.0472(15) 0.0003(14) 0.0110(13) -.005(2)
C2 0.0269(14) 0.0351(14) 0.044(2) 0.0059(13) 0.0009(14) -.004(2)
C3 0.035(2) 0.039(2) 0.035(2) 0.0055(13) 0.0079(13) 0.001(2)
C4 0.0291(14) 0.0403(14) 0.038(2) 0.0012(13) 0.0126(13) 0.002(2)
C4a 0.0251(13) 0.0240(13) 0.0357(13) 0.0004(11) 0.0103(12) 0.0001(15)
C5 0.0269(14) 0.0424(14) 0.044(2) 0.0025(13) 0.0109(14) -.007(2)
C6 0.036(2) 0.048(2) 0.039(2) 0.0056(14) 0.001(2) -.010(2)
C7 0.049(2) 0.051(2) 0.030(2) 0.0057(14) 0.0132(15) -.002(2)
C8 0.039(2) 0.035(2) 0.042(2) 0.0053(14) 0.0167(14) 0.005(2)
C8a 0.0297(14) 0.0246(14) 0.0345(13) -.0001(12) 0.0117(11) -.0001(14)
C9 0.0288(13) 0.0246(13) 0.0438(13) 0.0003(13) 0.0144(12) 0.001(2)
C9a 0.0245(13) 0.0237(13) 0.0400(12) 0.0011(12) 0.0108(12) -.001(2)
C10 0.0248(12) 0.0270(12) 0.0347(13) -.0031(11) 0.0128(12) 0.0000(14)
C10a 0.0241(13) 0.0260(13) 0.0362(13) 0.0015(12) 0.0105(12) 0.0017(15)
C11 0.0276(14) 0.0381(14) 0.030(2) -.0005(11) 0.0097(13) -.0016(14)
C12 0.0233(13) 0.0348(13) 0.0301(14) 0.0017(11) 0.0101(12) -.0039(14)
C13 0.0294(14) 0.0462(14) 0.033(2) 0.0029(12) 0.0149(13) -.001(2)
C14 0.043(2) 0.056(2) 0.031(2) 0.0152(13) 0.010(2) -.002(2)
C15 0.0268(15) 0.0629(15) 0.042(2) 0.0099(13) 0.004(2) -.014(2)
C16 0.028(2) 0.051(2) 0.058(2) -.003(2) 0.021(2) -.012(2)
C17 0.0312(15) 0.0409(15) 0.049(2) 0.0006(14) 0.0199(15) 0.001(2)

loop_
_atom_site_label
_atom_site_fract_x
_atom_site_fract_y
_atom_site_fract_z
_atom_site_U_iso_or_equiv
_atom_site_thermal_displace_type
_atom_site_calc_flag
_atom_site_calc_attached_atom
O 0.5857(2) 0.2046(3) 0.14317(12) 0.0480(8) Uani ? ?
C1 0.6279(2) 0.1680(4) 0.3088(2) 0.0342(9) Uani ? ?
C2 0.6445(3) 0.1534(4) 0.3893(2) 0.0379(10) Uani ? ?
C3 0.5476(3) 0.1504(4) 0.4154(2) 0.0372(10) Uani ? ?
C4 0.4341(2) 0.1615(4) 0.3614(2) 0.0353(10) Uani ? ?
C4a 0.4150(2) 0.1769(3) 0.2790(2) 0.0282(8) Uani ? ?
C5 0.1752(2) 0.0710(4) 0.0833(2) 0.0379(10) Uani ? ?
C6 0.1665(3) 0.0221(5) 0.0062(2) 0.0438(11) Uani ? ?
C7 0.2615(3) 0.0426(5) -0.0218(2) 0.0435(12) Uani ? ?
C8 0.3679(3) 0.1035(4) 0.0305(2) 0.0376(10) Uani ? ?
C8a 0.3802(2) 0.1473(3) 0.1095(2) 0.0293(9) Uani ? ?
C9 0.5003(2) 0.1840(3) 0.1664(2) 0.0317(9) Uani ? ?
C9a 0.5137(2) 0.1774(3) 0.2529(2) 0.0293(8) Uani ? ?
C10 0.2944(2) 0.1954(3) 0.2197(2) 0.0281(8) Uani ? ?
C10a 0.2815(2) 0.1393(3) 0.1365(2) 0.0286(8) Uani ? ?
C11 0.2063(2) 0.2674(4) 0.2426(2) 0.0316(9) Uani ? ?
C12 0.0845(2) 0.3235(4) 0.1942(2) 0.0290(9) Uani ? ?
C13 0.0626(2) 0.4384(4) 0.1275(2) 0.0351(10) Uani ? ?
C14 -0.0512(3) 0.4974(5) 0.0852(2) 0.0439(12) Uani ? ?
C15 -0.1447(3) 0.4378(5) 0.1085(2) 0.0456(11) Uani ? ?
C16 -0.1248(3) 0.3249(5) 0.1750(2) 0.0440(11) Uani ? ?
C17 -0.0108(2) 0.2696(4) 0.2182(2) 0.0386(10) Uani ? ?
H1 0.693(2) 0.169(4) 0.2884(15) 0.034(7) Uiso ? ?
H2 0.723(3) 0.149(4) 0.427(2) 0.052(9) Uiso ? ?
H3 0.554(2) 0.138(4) 0.472(2) 0.053(9) Uiso ? ?
H4 0.367(2) 0.155(4) 0.3806(14) 0.035(7) Uiso ? ?
H5 0.109(2) 0.061(4) 0.103(2) 0.045(8) Uiso ? ?
H6 0.096(2) -0.026(4) -0.028(2) 0.043(8) Uiso ? ?
H7 0.254(2) 0.015(4) -0.074(2) 0.039(8) Uiso ? ?
H8 0.434(2) 0.109(4) 0.0133(15) 0.032(7) Uiso ? ?
H11 0.224(2) 0.289(4) 0.300(2) 0.036(8) Uiso ? ?
H13 0.125(2) 0.483(4) 0.1109(15) 0.029(7) Uiso ? ?
H14 -0.064(2) 0.583(4) 0.040(2) 0.054(9) Uiso ? ?
H15 -0.227(2) 0.474(4) 0.080(2) 0.040(8) Uiso ? ?
H16 -0.188(3) 0.290(4) 0.192(2) 0.052(9) Uiso ? ?
H17 0.004(2) 0.191(4) 0.267(2) 0.053(9) Uiso ? ?

loop_
_atom_type_symbol
_atom_type_scat_dispersion_real
_atom_type_scat_dispersion_imag
_atom_type_scat_source
C .017 .009 'International Tables Vol.IV Table 2.2B'
H 0 0 'International Tables Vol.IV Table 2.2B'
O .047 .032 'International Tables Vol.IV Table 2.2B'

loop_
_geom_angle_atom_site_label_1
_geom_angle_atom_site_label_2
_geom_angle_atom_site_label_3
_geom_angle_site_symmetry_1
_geom_angle_site_symmetry_2
_geom_angle_site_symmetry_3
_geom_angle
_geom_angle_publ_flag
C2 C1 C9a . . . 120.8(3) yes
C1 C2 C3 . . . 119.4(2) yes
C2 C3 C4 . . . 120.8(3) yes
C3 C4 C4a . . . 120.8(3) yes
C4 C4a C9a . . . 118.0(2) yes
C4 C4a C10 . . . 122.0(3) yes
C9a C4a C10 . . . 119.9(2) yes
C6 C5 C10a . . . 120.7(3) yes
C5 C6 C7 . . . 121.3(3) yes
C6 C7 C8 . . . 118.8(3) yes
C7 C8 C8a . . . 121.1(3) yes
C8 C8a C9 . . . 118.7(3) yes
C8 C8a C10a . . . 120.2(2) yes
C9 C8a C10a . . . 120.8(2) yes
C9a C9 O . . . 121.6(2) yes
C9a C9 C8a . . . 116.6(2) yes
O C9 C8a . . . 121.6(3) yes
C1 C9a C4a . . . 120.2(3) yes
C1 C9a C9 . . . 118.7(3) yes
C4a C9a C9 . . . 121.1(2) yes
C10a C10 C11 . . . 124.1(2) yes
C10a C10 C4a . . . 115.9(2) yes
C4a C10 C11 . . . 119.8(2) yes
C5 C10a C8a . . . 117.7(3) yes
C5 C10a C10 . . . 122.5(3) yes
C8a C10a C10 . . . 119.7(2) yes
C12 C11 C10 . . . 130.3(3) yes
C13 C12 C17 . . . 118.2(2) yes
C13 C12 C11 . . . 121.8(3) yes
C17 C12 C11 . . . 119.8(2) yes
C14 C13 C12 . . . 121.1(3) yes
C15 C14 C13 . . . 119.7(3) yes
C16 C15 C14 . . . 120.1(3) yes
C17 C16 C15 . . . 120.1(3) yes
C12 C17 C16 . . . 120.7(3) yes
H1 C1 C2 . . . 121.8(14) ?
H1 C1 C9a . . . 117.4(14) ?
H2 C2 C3 . . . 121(2) ?
H2 C2 C1 . . . 120(2) ?
H3 C3 C4 . . . 116(2) ?
H3 C3 C2 . . . 123(2) ?
H4 C4 C4a . . . 119.6(13) ?
H4 C4 C3 . . . 119.6(13) ?
H5 C5 C6 . . . 122(2) ?
H5 C5 C10a . . . 117(2) ?
H6 C6 C7 . . . 119(2) ?
H6 C6 C5 . . . 120(2) ?
H7 C7 C8 . . . 121(2) ?
H7 C7 C6 . . . 121(2) ?
H8 C8 C8a . . . 119.4(14) ?
H8 C8 C7 . . . 119.5(14) ?
H11 C11 C12 . . . 113.4(15) ?
H11 C11 C10 . . . 116.3(15) ?
H13 C13 C14 . . . 118.0(14) ?
H13 C13 C12 . . . 120.8(14) ?
H14 C14 C15 . . . 121(2) ?
H14 C14 C13 . . . 119(2) ?
H15 C15 C16 . . . 117(2) ?
H15 C15 C14 . . . 122(2) ?
H16 C16 C17 . . . 120(2) ?
H16 C16 C15 . . . 120(2) ?
H17 C17 C12 . . . 119(2) ?
H17 C17 C16 . . . 120(2) ?

loop_
_geom_bond_atom_site_label_1
_geom_bond_atom_site_label_2
_geom_bond_site_symmetry_1
_geom_bond_site_symmetry_2
_geom_bond_distance
_geom_bond_publ_flag
O C9 . . 1.226(4) yes
C1 C2 . . 1.372(4) yes
C1 C9a . . 1.401(3) yes
C2 C3 . . 1.379(5) yes
C3 C4 . . 1.383(4) yes
C4 C4a . . 1.400(4) yes
C4a C9a . . 1.398(4) yes
C4a C10 . . 1.486(3) yes
C5 C6 . . 1.373(5) yes
C5 C10a . . 1.400(3) yes
C6 C7 . . 1.385(5) yes
C7 C8 . . 1.376(4) yes
C8 C8a . . 1.388(4) yes
C8a C9 . . 1.483(3) yes
C8a C10a . . 1.408(4) yes
C9 C9a . . 1.482(4) yes
C10 C10a . . 1.479(4) yes
C10 C11 . . 1.346(4) yes
C11 C12 . . 1.483(3) yes
C12 C13 . . 1.385(4) yes
C12 C17 . . 1.392(4) yes
C13 C14 . . 1.387(4) yes
C14 C15 . . 1.377(5) yes
C15 C16 . . 1.376(5) yes
C16 C17 . . 1.385(4) yes
C1 H1 . . 0.96(3) ?
C2 H2 . . 0.96(3) ?
C3 H3 . . 0.98(3) ?
C4 H4 . . 0.96(3) ?
C5 H5 . . 0.96(3) ?
C6 H6 . . 0.93(3) ?
C7 H7 . . 0.91(3) ?
C8 H8 . . 0.93(3) ?
C11 H11 . . 0.98(3) ?
C13 H13 . . 0.94(3) ?
C14 H14 . . 0.98(3) ?
C15 H15 . . 0.98(3) ?
C16 H16 . . 0.93(3) ?
C17 H17 . . 1.00(3) ?
